data_4080812
loop_
_publ_author_name
'Benjamin, Sophie L.'
'Levason, William'
'Reid, Gillian'

_publ_section_title
;
 Synthesis and Reactions of a Hybrid Tristibine Ligand
;
_journal_issue 9
_journal_name_full Organometallics
_journal_page_first 2760
_journal_paper_doi 10.1021/om400205d
_journal_volume 32
_journal_year 2013
_chemical_formula_moiety 'C54 H72 Br4 Cu4 N2 Sb6, 4(C1 H2 Cl2)'
_chemical_formula_sum 'C58 H80 Br4 Cl8 Cu4 N2 Sb6'
_chemical_formula_weight 2393.14
_chemical_name_systematic
; 
 tetra(mu~2~-bromo)bis(N,N,N-tris[2-(dimethylstibanyl)benzyl]azane)-
 tetracopper(I) dichloromethane solvate 
;
_space_group_IT_number 2
_space_group_name_Hall '-P 1'
_symmetry_cell_setting triclinic
_symmetry_space_group_name_Hall '-P 1'
_symmetry_space_group_name_H-M 'P -1'
_atom_sites_solution_hydrogens geom
_atom_sites_solution_primary direct
_atom_sites_solution_secondary difmap
_audit_creation_date 2012-05-17
_audit_creation_method 'SHELXL-97 + hand edit'
_cell_angle_alpha 100.987(7)
_cell_angle_beta 93.589(7)
_cell_angle_gamma 101.211(7)
_cell_formula_units_Z 1
_cell_length_a 11.755(3)
_cell_length_b 12.875(4)
_cell_length_c 13.094(5)
_cell_measurement_reflns_used 14096
_cell_measurement_temperature 100(2)
_cell_measurement_theta_max 27.5
_cell_measurement_theta_min 3.2
_cell_volume 1898.0(11)
_computing_cell_refinement 'CrystalClear-SM Expert 2.0 r7 (Rigaku, 2011)'
_computing_data_collection 'CrystalClear-SM Expert 2.0 r7 (Rigaku, 2011)'
_computing_data_reduction 'CrystalClear-SM Expert 2.0 r7 (Rigaku, 2011)'
_computing_structure_refinement 'SHELXL-97 (Sheldrick, 2008)'
_computing_structure_solution 'SHELXS-97 (Sheldrick, 1997)'
_diffrn_ambient_temperature 100(2)
_diffrn_detector 'CCD plate'
_diffrn_detector_area_resol_mean 28.5714
_diffrn_detector_type 'Rigaku HG Saturn724+ (2x2 bin mode)'
_diffrn_measured_fraction_theta_full 0.995
_diffrn_measured_fraction_theta_max 0.995
_diffrn_measurement_device 'Four-circle \k diffractometer'
_diffrn_measurement_device_type 'Rigaku AFC12 '
_diffrn_measurement_method 'Profile data from \w-scans'
_diffrn_radiation_collimation 'Confocal mirrors, VHF VariMax '
_diffrn_radiation_monochromator Confocal
_diffrn_radiation_type MoK\a
_diffrn_radiation_wavelength 0.71073
_diffrn_reflns_av_R_equivalents 0.0453
_diffrn_reflns_av_sigmaI/netI 0.0707
_diffrn_reflns_limit_h_max 14
_diffrn_reflns_limit_h_min -15
_diffrn_reflns_limit_k_max 16
_diffrn_reflns_limit_k_min -16
_diffrn_reflns_limit_l_max 17
_diffrn_reflns_limit_l_min -13
_diffrn_reflns_number 17942
_diffrn_reflns_theta_full 27.48
_diffrn_reflns_theta_max 27.48
_diffrn_reflns_theta_min 3.19
_diffrn_source 'Rotating anode X-ray tube'
_diffrn_source_type 'Rigaku FR-E+ Superbright'
_diffrn_standards_number 0
_exptl_absorpt_coefficient_mu 5.617
_exptl_absorpt_correction_T_max 1.000
_exptl_absorpt_correction_T_min 0.831
_exptl_absorpt_correction_type multi-scan
_exptl_absorpt_process_details
;
Jacobson, R. (1998). REQAB. Private communication to the 
Rigaku Corporation, Tokyo, Japan.
;
_exptl_crystal_colour colourless
_exptl_crystal_density_diffrn 2.094
_exptl_crystal_density_method 'not measured'
_exptl_crystal_description chip
_exptl_crystal_F_000 1140
_exptl_crystal_size_max 0.04
_exptl_crystal_size_mid 0.03
_exptl_crystal_size_min 0.01
_refine_diff_density_max 0.825
_refine_diff_density_min -0.859
_refine_diff_density_rms 0.192
_refine_ls_extinction_method none
_refine_ls_goodness_of_fit_ref 1.041
_refine_ls_hydrogen_treatment constr
_refine_ls_matrix_type full
_refine_ls_number_parameters 370
_refine_ls_number_reflns 8666
_refine_ls_number_restraints 0
_refine_ls_restrained_S_all 1.041
_refine_ls_R_factor_all 0.0634
_refine_ls_R_factor_gt 0.0401
_refine_ls_shift/su_max 0.000
_refine_ls_shift/su_mean 0.000
_refine_ls_structure_factor_coef Fsqd
_refine_ls_weighting_details 'calc w=1/[\s^2^(Fo^2^)+(0.0159P)^2^+2.4205P] where P=(Fo^2^+2Fc^2^)/3'
_refine_ls_weighting_scheme calc
_refine_ls_wR_factor_gt 0.0688
_refine_ls_wR_factor_ref 0.0751
_reflns_number_gt 6476
_reflns_number_total 8666
_reflns_threshold_expression I>2\s(I)
_cod_data_source_file om400205d_si_001.cif
_cod_data_source_block 12slbr192ba
_cod_depositor_comments
;
The following automatic conversions were performed:

'_symmetry_cell_setting' value 'Triclinic' changed to 'triclinic'
according to /home/saulius/struct/CIF-dictionaries/cif_core.dic
dictionary named 'cif_core.dic' version 2.3.1 from 2005-06-27.

Automatic conversion script
Id: cif_fix_values 1891 2012-01-12 08:04:46Z andrius 
;
_cod_original_cell_volume 1898.1(10)
_cod_database_code 4080812

loop_
_symmetry_equiv_pos_as_xyz
'x, y, z'
'-x, -y, -z'

loop_
_atom_site_label
_atom_site_type_symbol
_atom_site_fract_x
_atom_site_fract_y
_atom_site_fract_z
_atom_site_U_iso_or_equiv
_atom_site_adp_type
_atom_site_occupancy
_atom_site_symmetry_multiplicity
_atom_site_calc_flag
_atom_site_refinement_flags
Sb1 Sb 0.33199(3) 0.46437(3) 0.28645(3) 0.01279(8) Uani 1 1 d .
Sb2 Sb 0.41601(3) 0.17705(3) 0.31489(3) 0.01330(8) Uani 1 1 d .
Sb3 Sb 0.08054(3) 0.18787(3) 0.20953(3) 0.01459(8) Uani 1 1 d .
Br1 Br 0.18739(5) 0.30461(4) 0.50974(4) 0.01842(12) Uani 1 1 d .
Br2 Br 0.02338(5) 0.50000(5) 0.34843(4) 0.02600(14) Uani 1 1 d .
Cu1 Cu 0.25697(5) 0.28492(5) 0.33554(5) 0.01333(14) Uani 1 1 d .
Cu2 Cu 0.06686(6) 0.42905(5) 0.50013(5) 0.02228(16) Uani 1 1 d .
N1 N 0.3325(3) 0.2381(3) 0.0668(3) 0.0123(9) Uani 1 1 d .
C1 C 0.3935(5) 0.5991(4) 0.4139(4) 0.0259(14) Uani 1 1 d .
H1A H 0.3295 0.6109 0.4562 0.039 Uiso 1 1 calc R
H1B H 0.4222 0.6640 0.3866 0.039 Uiso 1 1 calc R
H1C H 0.4569 0.5841 0.4573 0.039 Uiso 1 1 calc R
C2 C 0.2506(5) 0.5483(4) 0.1860(4) 0.0233(13) Uani 1 1 d .
H2A H 0.2157 0.4976 0.1209 0.035 Uiso 1 1 calc R
H2B H 0.3091 0.6067 0.1701 0.035 Uiso 1 1 calc R
H2C H 0.1897 0.5788 0.2212 0.035 Uiso 1 1 calc R
C3 C 0.4506(5) 0.0867(4) 0.4300(4) 0.0214(12) Uani 1 1 d .
H3A H 0.4746 0.1361 0.4981 0.032 Uiso 1 1 calc R
H3B H 0.5131 0.0488 0.4101 0.032 Uiso 1 1 calc R
H3C H 0.3799 0.0338 0.4346 0.032 Uiso 1 1 calc R
C4 C 0.5973(4) 0.2313(4) 0.2962(4) 0.0195(12) Uani 1 1 d .
H4A H 0.6319 0.2935 0.3525 0.029 Uiso 1 1 calc R
H4B H 0.6041 0.2526 0.2285 0.029 Uiso 1 1 calc R
H4C H 0.6385 0.1725 0.2991 0.029 Uiso 1 1 calc R
C5 C 0.0391(5) 0.0183(4) 0.1409(4) 0.0224(13) Uani 1 1 d .
H5A H 0.0451 -0.0232 0.1957 0.034 Uiso 1 1 calc R
H5B H 0.0938 0.0021 0.0897 0.034 Uiso 1 1 calc R
H5C H -0.0406 -0.0014 0.1060 0.034 Uiso 1 1 calc R
C6 C -0.0869(4) 0.1904(4) 0.2636(4) 0.0222(12) Uani 1 1 d .
H6A H -0.0919 0.1606 0.3271 0.033 Uiso 1 1 calc R
H6B H -0.1477 0.1466 0.2094 0.033 Uiso 1 1 calc R
H6C H -0.0979 0.2651 0.2792 0.033 Uiso 1 1 calc R
C7 C 0.4908(4) 0.4621(4) 0.2131(4) 0.0113(10) Uani 1 1 d .
C8 C 0.5965(4) 0.5144(4) 0.2714(4) 0.0169(11) Uani 1 1 d .
H8 H 0.5960 0.5524 0.3410 0.020 Uiso 1 1 calc R
C9 C 0.7024(4) 0.5128(4) 0.2308(4) 0.0204(12) Uani 1 1 d .
H9 H 0.7733 0.5486 0.2724 0.025 Uiso 1 1 calc R
C10 C 0.7036(4) 0.4581(4) 0.1287(4) 0.0198(12) Uani 1 1 d .
H10 H 0.7753 0.4571 0.0991 0.024 Uiso 1 1 calc R
C11 C 0.5992(5) 0.4051(4) 0.0707(4) 0.0187(12) Uani 1 1 d .
H11 H 0.6004 0.3672 0.0012 0.022 Uiso 1 1 calc R
C12 C 0.4919(4) 0.4054(4) 0.1108(4) 0.0114(10) Uani 1 1 d .
C13 C 0.3816(4) 0.3440(4) 0.0420(4) 0.0137(11) Uani 1 1 d .
H13A H 0.3221 0.3891 0.0493 0.016 Uiso 1 1 calc R
H13B H 0.3987 0.3324 -0.0319 0.016 Uiso 1 1 calc R
C14 C 0.3682(4) 0.0441(4) 0.1831(4) 0.0141(11) Uani 1 1 d .
C15 C 0.3236(4) -0.0593(4) 0.2012(4) 0.0185(12) Uani 1 1 d .
H15 H 0.3177 -0.0690 0.2710 0.022 Uiso 1 1 calc R
C16 C 0.2881(4) -0.1479(4) 0.1188(4) 0.0193(12) Uani 1 1 d .
H16 H 0.2569 -0.2172 0.1322 0.023 Uiso 1 1 calc R
C17 C 0.2981(4) -0.1347(4) 0.0174(4) 0.0196(12) Uani 1 1 d .
H17 H 0.2751 -0.1954 -0.0390 0.024 Uiso 1 1 calc R
C18 C 0.3420(4) -0.0324(4) -0.0027(4) 0.0188(12) Uani 1 1 d .
H18 H 0.3494 -0.0242 -0.0727 0.023 Uiso 1 1 calc R
C19 C 0.3748(4) 0.0575(4) 0.0791(4) 0.0143(11) Uani 1 1 d .
C20 C 0.4184(4) 0.1683(4) 0.0529(4) 0.0134(11) Uani 1 1 d .
H20A H 0.4911 0.2051 0.0983 0.016 Uiso 1 1 calc R
H20B H 0.4371 0.1580 -0.0206 0.016 Uiso 1 1 calc R
C21 C 0.0600(4) 0.2565(4) 0.0740(4) 0.0140(11) Uani 1 1 d .
C22 C -0.0269(4) 0.3171(4) 0.0674(4) 0.0172(12) Uani 1 1 d .
H22 H -0.0745 0.3268 0.1230 0.021 Uiso 1 1 calc R
C23 C -0.0443(4) 0.3625(4) -0.0174(4) 0.0159(11) Uani 1 1 d .
H23 H -0.1034 0.4031 -0.0200 0.019 Uiso 1 1 calc R
C24 C 0.0240(4) 0.3494(4) -0.0993(4) 0.0185(12) Uani 1 1 d .
H24 H 0.0109 0.3793 -0.1588 0.022 Uiso 1 1 calc R
C25 C 0.1115(4) 0.2923(4) -0.0935(4) 0.0138(11) Uani 1 1 d .
H25 H 0.1595 0.2845 -0.1490 0.017 Uiso 1 1 calc R
C26 C 0.1307(4) 0.2458(4) -0.0074(4) 0.0135(11) Uani 1 1 d .
C27 C 0.2282(4) 0.1839(4) -0.0075(4) 0.0171(11) Uani 1 1 d .
H27A H 0.1969 0.1126 0.0091 0.021 Uiso 1 1 calc R
H27B H 0.2527 0.1706 -0.0789 0.021 Uiso 1 1 calc R
Cl1 Cl 0.11483(13) 0.00986(12) 0.41168(12) 0.0313(4) Uani 1 1 d .
Cl2 Cl 0.19897(18) -0.18451(15) 0.43488(18) 0.0572(5) Uani 1 1 d .
C28 C 0.0801(6) -0.1337(5) 0.3913(6) 0.0415(17) Uani 1 1 d .
H28A H 0.0125 -0.1565 0.4293 0.050 Uiso 1 1 calc R
H28B H 0.0579 -0.1647 0.3158 0.050 Uiso 1 1 calc R
Cl3 Cl 0.53319(16) 0.81669(17) 0.25374(14) 0.0496(5) Uani 1 1 d .
Cl4 Cl 0.7756(2) 0.92753(16) 0.30657(15) 0.0673(7) Uani 1 1 d .
C29 C 0.6712(5) 0.8138(5) 0.3120(5) 0.0351(16) Uani 1 1 d .
H29A H 0.6653 0.8087 0.3861 0.042 Uiso 1 1 calc R
H29B H 0.6963 0.7485 0.2760 0.042 Uiso 1 1 calc R

loop_
_atom_site_aniso_label
_atom_site_aniso_U_11
_atom_site_aniso_U_22
_atom_site_aniso_U_33
_atom_site_aniso_U_23
_atom_site_aniso_U_13
_atom_site_aniso_U_12
Sb1 0.01262(17) 0.01208(17) 0.01466(17) 0.00423(13) 0.00266(14) 0.00321(13)
Sb2 0.01479(18) 0.01205(17) 0.01384(17) 0.00296(13) 0.00039(14) 0.00479(13)
Sb3 0.01392(17) 0.01560(18) 0.01333(17) 0.00453(14) -0.00188(14) 0.00045(14)
Br1 0.0222(3) 0.0228(3) 0.0133(3) 0.0055(2) 0.0034(2) 0.0098(2)
Br2 0.0311(3) 0.0348(3) 0.0198(3) 0.0115(3) 0.0097(3) 0.0174(3)
Cu1 0.0136(3) 0.0132(3) 0.0136(3) 0.0038(3) 0.0001(3) 0.0032(2)
Cu2 0.0228(4) 0.0229(4) 0.0238(4) 0.0066(3) 0.0033(3) 0.0091(3)
N1 0.011(2) 0.013(2) 0.013(2) 0.0021(17) -0.0005(17) 0.0026(17)
C1 0.031(3) 0.018(3) 0.025(3) -0.004(2) 0.005(3) 0.004(3)
C2 0.025(3) 0.018(3) 0.031(3) 0.010(2) 0.004(3) 0.010(2)
C3 0.022(3) 0.022(3) 0.024(3) 0.013(2) -0.001(2) 0.007(2)
C4 0.014(3) 0.023(3) 0.023(3) 0.006(2) 0.000(2) 0.006(2)
C5 0.032(3) 0.011(3) 0.020(3) 0.005(2) -0.004(3) -0.004(2)
C6 0.018(3) 0.029(3) 0.023(3) 0.014(2) 0.008(2) 0.001(2)
C7 0.012(2) 0.009(2) 0.016(3) 0.006(2) 0.004(2) 0.0051(19)
C8 0.019(3) 0.013(3) 0.019(3) 0.004(2) 0.004(2) 0.002(2)
C9 0.014(3) 0.015(3) 0.028(3) 0.004(2) -0.007(2) -0.002(2)
C10 0.013(3) 0.017(3) 0.031(3) 0.008(2) 0.011(2) 0.002(2)
C11 0.024(3) 0.017(3) 0.015(3) 0.002(2) 0.006(2) 0.004(2)
C12 0.010(2) 0.010(2) 0.015(3) 0.004(2) 0.000(2) 0.0032(19)
C13 0.017(3) 0.011(3) 0.010(2) 0.000(2) -0.001(2) 0.000(2)
C14 0.012(2) 0.012(3) 0.018(3) 0.000(2) -0.004(2) 0.004(2)
C15 0.015(3) 0.024(3) 0.021(3) 0.011(2) 0.001(2) 0.009(2)
C16 0.018(3) 0.006(2) 0.031(3) 0.002(2) -0.004(2) 0.000(2)
C17 0.017(3) 0.008(3) 0.029(3) -0.005(2) -0.005(2) 0.003(2)
C18 0.015(3) 0.022(3) 0.019(3) 0.000(2) 0.003(2) 0.007(2)
C19 0.009(2) 0.016(3) 0.018(3) 0.003(2) 0.000(2) 0.004(2)
C20 0.012(2) 0.012(3) 0.015(3) -0.002(2) 0.004(2) 0.005(2)
C21 0.013(2) 0.014(3) 0.014(3) 0.003(2) -0.001(2) 0.001(2)
C22 0.014(3) 0.019(3) 0.016(3) 0.003(2) -0.001(2) 0.000(2)
C23 0.015(3) 0.019(3) 0.016(3) 0.007(2) -0.001(2) 0.006(2)
C24 0.021(3) 0.017(3) 0.018(3) 0.007(2) -0.002(2) 0.001(2)
C25 0.013(3) 0.013(3) 0.015(3) 0.004(2) 0.003(2) 0.000(2)
C26 0.012(2) 0.007(2) 0.019(3) 0.000(2) -0.002(2) -0.0013(19)
C27 0.019(3) 0.016(3) 0.016(3) 0.004(2) -0.001(2) 0.003(2)
Cl1 0.0329(8) 0.0312(8) 0.0302(8) 0.0100(7) 0.0029(7) 0.0039(7)
Cl2 0.0641(13) 0.0369(10) 0.0809(15) 0.0290(10) 0.0173(12) 0.0157(9)
C28 0.042(4) 0.027(4) 0.054(5) 0.011(3) 0.013(4) -0.002(3)
Cl3 0.0435(10) 0.0815(14) 0.0346(9) 0.0182(9) 0.0058(8) 0.0329(10)
Cl4 0.0906(16) 0.0558(12) 0.0326(10) 0.0004(9) 0.0007(11) -0.0294(11)
C29 0.037(4) 0.048(4) 0.033(4) 0.023(3) 0.016(3) 0.021(3)

loop_
_atom_type_symbol
_atom_type_description
_atom_type_scat_dispersion_real
_atom_type_scat_dispersion_imag
_atom_type_scat_source
C C 0.0033 0.0016 'International Tables Vol C Tables 4.2.6.8 and 6.1.1.4'
H H 0.0000 0.0000 'International Tables Vol C Tables 4.2.6.8 and 6.1.1.4'
N N 0.0061 0.0033 'International Tables Vol C Tables 4.2.6.8 and 6.1.1.4'
Cu Cu 0.3201 1.2651 'International Tables Vol C Tables 4.2.6.8 and 6.1.1.4'
Sb Sb -0.5866 1.5461 'International Tables Vol C Tables 4.2.6.8 and 6.1.1.4'
Cl Cl 0.1484 0.1585 'International Tables Vol C Tables 4.2.6.8 and 6.1.1.4'
Br Br -0.2901 2.4595 'International Tables Vol C Tables 4.2.6.8 and 6.1.1.4'

loop_
_geom_angle_atom_site_label_1
_geom_angle_atom_site_label_2
_geom_angle_atom_site_label_3
_geom_angle
_geom_angle_site_symmetry_1
_geom_angle_site_symmetry_3
C1 Sb1 C2 97.4(2) . .
C1 Sb1 C7 99.4(2) . .
C2 Sb1 C7 98.3(2) . .
C1 Sb1 Cu1 115.97(16) . .
C2 Sb1 Cu1 130.10(15) . .
C7 Sb1 Cu1 110.57(13) . .
C3 Sb2 C14 97.8(2) . .
C3 Sb2 C4 94.2(2) . .
C14 Sb2 C4 100.1(2) . .
C3 Sb2 Cu1 119.53(15) . .
C14 Sb2 Cu1 110.59(13) . .
C4 Sb2 Cu1 129.02(14) . .
C6 Sb3 C5 94.6(2) . .
C6 Sb3 C21 99.2(2) . .
C5 Sb3 C21 101.15(19) . .
C6 Sb3 Cu1 117.33(15) . .
C5 Sb3 Cu1 125.69(15) . .
C21 Sb3 Cu1 114.21(13) . .
Cu2 Br1 Cu1 101.06(3) . .
Cu2 Br2 Cu2 66.16(4) . 2_566
Br1 Cu1 Sb3 105.41(3) . .
Br1 Cu1 Sb1 112.88(3) . .
Sb3 Cu1 Sb1 107.63(3) . .
Br1 Cu1 Sb2 113.42(3) . .
Sb3 Cu1 Sb2 109.59(3) . .
Sb1 Cu1 Sb2 107.73(3) . .
Br1 Cu2 Br2 125.66(4) . .
Br1 Cu2 Br2 120.49(4) . 2_566
Br2 Cu2 Br2 113.84(4) . 2_566
Br1 Cu2 Cu2 177.08(5) . 2_566
Br2 Cu2 Cu2 57.13(3) . 2_566
Br2 Cu2 Cu2 56.72(3) 2_566 2_566
C20 N1 C13 109.6(4) . .
C20 N1 C27 107.4(3) . .
C13 N1 C27 109.2(4) . .
Sb1 C1 H1A 109.5 . .
Sb1 C1 H1B 109.5 . .
H1A C1 H1B 109.5 . .
Sb1 C1 H1C 109.5 . .
H1A C1 H1C 109.5 . .
H1B C1 H1C 109.5 . .
Sb1 C2 H2A 109.5 . .
Sb1 C2 H2B 109.5 . .
H2A C2 H2B 109.5 . .
Sb1 C2 H2C 109.5 . .
H2A C2 H2C 109.5 . .
H2B C2 H2C 109.5 . .
Sb2 C3 H3A 109.5 . .
Sb2 C3 H3B 109.5 . .
H3A C3 H3B 109.5 . .
Sb2 C3 H3C 109.5 . .
H3A C3 H3C 109.5 . .
H3B C3 H3C 109.5 . .
Sb2 C4 H4A 109.5 . .
Sb2 C4 H4B 109.5 . .
H4A C4 H4B 109.5 . .
Sb2 C4 H4C 109.5 . .
H4A C4 H4C 109.5 . .
H4B C4 H4C 109.5 . .
Sb3 C5 H5A 109.5 . .
Sb3 C5 H5B 109.5 . .
H5A C5 H5B 109.5 . .
Sb3 C5 H5C 109.5 . .
H5A C5 H5C 109.5 . .
H5B C5 H5C 109.5 . .
Sb3 C6 H6A 109.5 . .
Sb3 C6 H6B 109.5 . .
H6A C6 H6B 109.5 . .
Sb3 C6 H6C 109.5 . .
H6A C6 H6C 109.5 . .
H6B C6 H6C 109.5 . .
C8 C7 C12 118.9(4) . .
C8 C7 Sb1 118.7(3) . .
C12 C7 Sb1 122.3(3) . .
C9 C8 C7 122.0(5) . .
C9 C8 H8 119.0 . .
C7 C8 H8 119.0 . .
C8 C9 C10 119.3(5) . .
C8 C9 H9 120.4 . .
C10 C9 H9 120.4 . .
C11 C10 C9 119.1(5) . .
C11 C10 H10 120.5 . .
C9 C10 H10 120.5 . .
C10 C11 C12 122.3(5) . .
C10 C11 H11 118.9 . .
C12 C11 H11 118.9 . .
C7 C12 C11 118.5(4) . .
C7 C12 C13 122.8(4) . .
C11 C12 C13 118.7(4) . .
N1 C13 C12 113.9(4) . .
N1 C13 H13A 108.8 . .
C12 C13 H13A 108.8 . .
N1 C13 H13B 108.8 . .
C12 C13 H13B 108.8 . .
H13A C13 H13B 107.7 . .
C15 C14 C19 118.9(5) . .
C15 C14 Sb2 118.5(4) . .
C19 C14 Sb2 122.6(4) . .
C16 C15 C14 121.1(5) . .
C16 C15 H15 119.5 . .
C14 C15 H15 119.5 . .
C17 C16 C15 119.7(5) . .
C17 C16 H16 120.2 . .
C15 C16 H16 120.2 . .
C16 C17 C18 120.3(5) . .
C16 C17 H17 119.8 . .
C18 C17 H17 119.8 . .
C19 C18 C17 120.5(5) . .
C19 C18 H18 119.7 . .
C17 C18 H18 119.7 . .
C18 C19 C14 119.5(5) . .
C18 C19 C20 118.6(5) . .
C14 C19 C20 122.0(4) . .
N1 C20 C19 112.8(4) . .
N1 C20 H20A 109.0 . .
C19 C20 H20A 109.0 . .
N1 C20 H20B 109.0 . .
C19 C20 H20B 109.0 . .
H20A C20 H20B 107.8 . .
C26 C21 C22 118.1(5) . .
C26 C21 Sb3 122.9(4) . .
C22 C21 Sb3 118.9(4) . .
C23 C22 C21 121.5(5) . .
C23 C22 H22 119.3 . .
C21 C22 H22 119.3 . .
C22 C23 C24 120.2(5) . .
C22 C23 H23 119.9 . .
C24 C23 H23 119.9 . .
C25 C24 C23 119.3(5) . .
C25 C24 H24 120.4 . .
C23 C24 H24 120.4 . .
C24 C25 C26 121.3(5) . .
C24 C25 H25 119.4 . .
C26 C25 H25 119.4 . .
C21 C26 C25 119.6(5) . .
C21 C26 C27 122.5(5) . .
C25 C26 C27 117.9(5) . .
N1 C27 C26 115.3(4) . .
N1 C27 H27A 108.5 . .
C26 C27 H27A 108.5 . .
N1 C27 H27B 108.5 . .
C26 C27 H27B 108.5 . .
H27A C27 H27B 107.5 . .
Cl2 C28 Cl1 111.4(4) . .
Cl2 C28 H28A 109.4 . .
Cl1 C28 H28A 109.4 . .
Cl2 C28 H28B 109.4 . .
Cl1 C28 H28B 109.4 . .
H28A C28 H28B 108.0 . .
Cl4 C29 Cl3 112.4(4) . .
Cl4 C29 H29A 109.1 . .
Cl3 C29 H29A 109.1 . .
Cl4 C29 H29B 109.1 . .
Cl3 C29 H29B 109.1 . .
H29A C29 H29B 107.8 . .

loop_
_geom_bond_atom_site_label_1
_geom_bond_atom_site_label_2
_geom_bond_distance
_geom_bond_site_symmetry_2
Sb1 C1 2.139(5) .
Sb1 C2 2.144(5) .
Sb1 C7 2.155(5) .
Sb1 Cu1 2.5246(9) .
Sb2 C3 2.137(5) .
Sb2 C14 2.146(5) .
Sb2 C4 2.155(5) .
Sb2 Cu1 2.5352(8) .
Sb3 C6 2.137(5) .
Sb3 C5 2.143(5) .
Sb3 C21 2.149(5) .
Sb3 Cu1 2.5226(8) .
Br1 Cu2 2.3510(10) .
Br1 Cu1 2.4556(11) .
Br2 Cu2 2.4057(11) .
Br2 Cu2 2.4169(11) 2_566
Cu2 Br2 2.4169(11) 2_566
Cu2 Cu2 2.6321(14) 2_566
N1 C20 1.474(6) .
N1 C13 1.479(6) .
N1 C27 1.482(6) .
C1 H1A 0.9800 .
C1 H1B 0.9800 .
C1 H1C 0.9800 .
C2 H2A 0.9800 .
C2 H2B 0.9800 .
C2 H2C 0.9800 .
C3 H3A 0.9800 .
C3 H3B 0.9800 .
C3 H3C 0.9800 .
C4 H4A 0.9800 .
C4 H4B 0.9800 .
C4 H4C 0.9800 .
C5 H5A 0.9800 .
C5 H5B 0.9800 .
C5 H5C 0.9800 .
C6 H6A 0.9800 .
C6 H6B 0.9800 .
C6 H6C 0.9800 .
C7 C8 1.393(6) .
C7 C12 1.399(6) .
C8 C9 1.386(7) .
C8 H8 0.9500 .
C9 C10 1.390(7) .
C9 H9 0.9500 .
C10 C11 1.381(7) .
C10 H10 0.9500 .
C11 C12 1.397(7) .
C11 H11 0.9500 .
C12 C13 1.518(6) .
C13 H13A 0.9900 .
C13 H13B 0.9900 .
C14 C15 1.403(7) .
C14 C19 1.410(7) .
C15 C16 1.388(7) .
C15 H15 0.9500 .
C16 C17 1.380(8) .
C16 H16 0.9500 .
C17 C18 1.398(7) .
C17 H17 0.9500 .
C18 C19 1.391(7) .
C18 H18 0.9500 .
C19 C20 1.530(7) .
C20 H20A 0.9900 .
C20 H20B 0.9900 .
C21 C26 1.393(7) .
C21 C22 1.409(7) .
C22 C23 1.372(7) .
C22 H22 0.9500 .
C23 C24 1.383(7) .
C23 H23 0.9500 .
C24 C25 1.381(7) .
C24 H24 0.9500 .
C25 C26 1.400(7) .
C25 H25 0.9500 .
C26 C27 1.517(7) .
C27 H27A 0.9900 .
C27 H27B 0.9900 .
Cl1 C28 1.778(6) .
Cl2 C28 1.762(7) .
C28 H28A 0.9900 .
C28 H28B 0.9900 .
Cl3 C29 1.759(6) .
Cl4 C29 1.734(6) .
C29 H29A 0.9900 .
C29 H29B 0.9900 .
